data_9014392
loop_
_publ_author_name
'Ribar, B.'
'Divjakovic, V.'
'Herak, R.'
'Prelesnik, B.'

_publ_section_title
;
 A new crystal structure study of Ca(NO3)2*(H2O)
;
_journal_name_full 'Acta Crystallographica, Section B'
_journal_page_first 1546
_journal_page_last 1548
_journal_paper_doi 10.1107/S0567740873004929
_journal_volume 29
_journal_year 1973
_chemical_compound_source Synthetic
_chemical_formula_sum 'Ca N2 O10'
_chemical_name_mineral Nitrocalcite
_space_group_IT_number 14
_symmetry_space_group_name_Hall '-P 2yn'
_symmetry_space_group_name_H-M 'P 1 21/n 1'
_cell_angle_alpha 90
_cell_angle_beta 98.6
_cell_angle_gamma 90
_cell_length_a 6.277
_cell_length_b 9.157
_cell_length_c 14.484
_cell_formula_units_Z 4
_cell_volume 823.158
_database_code_amcsd 0018699
_exptl_crystal_density_diffrn 1.840
_cod_original_formula_sum 'Ca O10 N2'
_cod_database_code 9014392

loop_
_space_group_symop_operation_xyz
x,y,z
1/2+x,1/2-y,1/2+z
1/2-x,1/2+y,1/2-z
-x,-y,-z

loop_
_atom_site_aniso_label
_atom_site_aniso_U_11
_atom_site_aniso_U_22
_atom_site_aniso_U_33
_atom_site_aniso_U_12
_atom_site_aniso_U_13
_atom_site_aniso_U_23
Ca 0.01346 0.01359 0.01455 0.00058 0.00270 0.00133
O1 0.02986 0.02974 0.01974 0.00058 0.00675 -0.00133
O2 0.04840 0.00977 0.02286 -0.00576 0.00856 -0.00731
O3 0.05405 0.01189 0.03948 -0.00691 0.01036 -0.00266
O4 0.03649 0.01657 0.04052 0.00547 0.00991 0.00066
O5 0.05035 0.05055 0.01559 0.00058 0.00811 0.01063
O6 0.04820 0.02039 0.02494 -0.01555 0.00811 -0.00465
O7 0.02537 0.02336 0.03533 0.00173 -0.00630 -0.01063
O8 0.02810 0.02464 0.03117 -0.00202 -0.00720 0.00731
O9 0.04703 0.00680 0.03221 -0.01036 0.00495 0.00266
O10 0.04644 0.03951 0.05195 -0.02418 -0.01216 0.01594
N1 0.02322 0.01104 0.01870 -0.00547 0.00225 -0.00199
N2 0.02517 0.02081 0.02286 0.00086 0.00180 0.00133

loop_
_atom_site_label
_atom_site_fract_x
_atom_site_fract_y
_atom_site_fract_z
_atom_site_attached_hydrogens
Ca 0.03950 0.08970 0.36690 0
O1 0.02190 0.21340 0.67390 0
O2 0.08170 0.12130 0.54150 0
O3 0.11240 0.35560 0.56540 0
O4 0.02390 0.23090 0.21330 0
O5 0.11370 0.13430 0.08650 0
O6 0.15800 0.01530 0.21810 0
O7 0.18130 0.46350 0.78140 2
O8 0.12430 0.46390 0.08530 2
O9 0.31500 0.27910 0.39650 2
O10 0.30900 0.19610 0.88490 2
N1 0.07200 0.23300 0.59360 0
N2 0.09870 0.12920 0.17020 0

loop_
_cod_related_entry_id
_cod_related_entry_database
_cod_related_entry_code
1 AMCSD 0018699
